data_7024582
loop_
_publ_author_name
'Mobin, Shaikh M.'
'Srivastava, Ashwini K.'
'Mathur, Pradeep'
'Lahiri, Goutam Kumar'

_publ_section_title
;
 Single-crystal to single-crystal transformations in discrete hydrated
 dimeric copper complexes.
;
_journal_issue 6
_journal_name_full 'Dalton transactions (Cambridge, England : 2003)'
_journal_page_first 1447
_journal_page_last 1449
_journal_paper_doi 10.1039/b918761h
_journal_volume 39
_journal_year 2010
_chemical_formula_sum 'C20 H30 Cu2 N2 O8'
_chemical_formula_weight 553.54
_chemical_name_systematic
;
?
;
_space_group_IT_number 2
_symmetry_cell_setting triclinic
_symmetry_space_group_name_Hall '-P 1'
_symmetry_space_group_name_H-M 'P -1'
_atom_sites_solution_hydrogens geom
_atom_sites_solution_primary direct
_atom_sites_solution_secondary difmap
_audit_creation_method SHELXL-97
_cell_angle_alpha 72.822(9)
_cell_angle_beta 77.479(10)
_cell_angle_gamma 78.022(10)
_cell_formula_units_Z 2
_cell_length_a 7.8291(10)
_cell_length_b 10.3446(10)
_cell_length_c 15.5698(15)
_cell_measurement_reflns_used 5254
_cell_measurement_temperature 150(2)
_cell_measurement_theta_max 32.4346
_cell_measurement_theta_min 2.9971
_cell_volume 1162.1(2)
_computing_cell_refinement 'CrysAlis RED, Oxford Diffraction Ltd.,'
_computing_data_collection 'CrysAlis CCD, Oxford Diffraction Ltd.,'
_computing_data_reduction 'CrysAlis RED, Oxford Diffraction Ltd.,'
_computing_molecular_graphics Ortep3
_computing_publication_material Shelx97
_computing_structure_refinement 'SHELXL-97 (Sheldrick, 1997)'
_computing_structure_solution 'SHELXS-97 (Sheldrick, 1997)'
_diffrn_ambient_temperature 150(2)
_diffrn_detector_area_resol_mean 15.9948
_diffrn_measured_fraction_theta_full 0.997
_diffrn_measured_fraction_theta_max 0.997
_diffrn_measurement_device_type 'OXFORD DIFFRACTION XCALIBUR-S'
_diffrn_measurement_method \w/q-scan
_diffrn_radiation_monochromator graphite
_diffrn_radiation_source 'Enhance (Mo) X-ray Source'
_diffrn_radiation_type MoK\a
_diffrn_radiation_wavelength 0.71073
_diffrn_reflns_av_R_equivalents 0.0473
_diffrn_reflns_av_sigmaI/netI 0.0481
_diffrn_reflns_limit_h_max 9
_diffrn_reflns_limit_h_min -9
_diffrn_reflns_limit_k_max 12
_diffrn_reflns_limit_k_min -12
_diffrn_reflns_limit_l_max 18
_diffrn_reflns_limit_l_min -18
_diffrn_reflns_number 9216
_diffrn_reflns_theta_full 25.00
_diffrn_reflns_theta_max 25.00
_diffrn_reflns_theta_min 3.00
_exptl_absorpt_coefficient_mu 1.877
_exptl_absorpt_correction_T_max 0.6828
_exptl_absorpt_correction_T_min 0.6215
_exptl_absorpt_correction_type multi-scan
_exptl_absorpt_process_details
;
CrysAlis RED, Oxford Diffraction Ltd.,
Version 1.171.31.7 (release 18-10-2006 CrysAlis171 .NET)
(compiled Oct 18 2006,16:28:17)
Empirical absorption correction using spherical harmonics,
implemented in SCALE3 ABSPACK scaling algorithm.
;
_exptl_crystal_colour blue
_exptl_crystal_density_diffrn 1.582
_exptl_crystal_density_method 'not measured'
_exptl_crystal_description block
_exptl_crystal_F_000 572
_exptl_crystal_size_max 0.28
_exptl_crystal_size_mid 0.26
_exptl_crystal_size_min 0.22
_refine_diff_density_max 1.235
_refine_diff_density_min -1.445
_refine_diff_density_rms 0.144
_refine_ls_extinction_method none
_refine_ls_goodness_of_fit_ref 1.192
_refine_ls_hydrogen_treatment constr
_refine_ls_matrix_type full
_refine_ls_number_parameters 291
_refine_ls_number_reflns 4079
_refine_ls_number_restraints 0
_refine_ls_restrained_S_all 1.192
_refine_ls_R_factor_all 0.0626
_refine_ls_R_factor_gt 0.0516
_refine_ls_shift/su_max 0.000
_refine_ls_shift/su_mean 0.000
_refine_ls_structure_factor_coef Fsqd
_refine_ls_weighting_details 'calc w=1/[\s^2^(Fo^2^)+(0.0917P)^2^+2.5642P] where P=(Fo^2^+2Fc^2^)/3'
_refine_ls_weighting_scheme calc
_refine_ls_wR_factor_gt 0.1572
_refine_ls_wR_factor_ref 0.1741
_reflns_number_gt 3268
_reflns_number_total 4079
_reflns_threshold_expression >2sigma(I)
_cod_data_source_file b918761h.txt
_cod_data_source_block 3.2H2O
_cod_depositor_comments
;
The following automatic conversions were performed:

'_symmetry_cell_setting' value 'Triclinic' changed to 'triclinic'
according to /home/saulius/struct/CIF-dictionaries/cif_core.dic
dictionary named 'cif_core.dic' version 2.4.2 from 2011-04-26.

Automatic conversion script
Id: cif_fix_values 1891 2012-01-12 08:04:46Z andrius 
;
_cod_database_code 7024582

loop_
_symmetry_equiv_pos_as_xyz
'x, y, z'
'-x, -y, -z'

loop_
_atom_site_label
_atom_site_type_symbol
_atom_site_fract_x
_atom_site_fract_y
_atom_site_fract_z
_atom_site_U_iso_or_equiv
_atom_site_adp_type
_atom_site_occupancy
_atom_site_symmetry_multiplicity
_atom_site_calc_flag
_atom_site_refinement_flags
Cu1 Cu 0.23660(8) 0.58647(6) 0.28020(4) 0.0201(2) Uani 1 1 d .
Cu2 Cu 0.58468(8) 0.42226(6) 0.21831(4) 0.0201(2) Uani 1 1 d .
O1 O 0.3662(4) 0.4043(3) 0.3017(2) 0.0207(7) Uani 1 1 d .
O2 O 0.1421(5) 0.7799(3) 0.2449(2) 0.0273(8) Uani 1 1 d .
O3 O 0.3157(5) 0.7744(4) 0.3409(3) 0.0356(10) Uani 1 1 d .
O4 O 0.4525(4) 0.6020(3) 0.1941(2) 0.0216(8) Uani 1 1 d .
O5 O 0.6799(5) 0.2278(3) 0.2432(2) 0.0246(8) Uani 1 1 d .
O6 O 0.5823(6) 0.2729(4) 0.1127(3) 0.0357(10) Uani 1 1 d .
N1 N 0.0126(6) 0.5310(4) 0.3537(3) 0.0227(9) Uani 1 1 d .
N2 N 0.8118(6) 0.4829(4) 0.1511(3) 0.0231(9) Uani 1 1 d .
C1 C -0.1411(7) 0.6084(5) 0.3293(4) 0.0259(11) Uani 1 1 d .
H1 H -0.1364 0.6964 0.2879 0.031 Uiso 1 1 calc R
C2 C -0.3026(7) 0.5648(6) 0.3619(4) 0.0295(12) Uani 1 1 d .
H2 H -0.4073 0.6215 0.3434 0.035 Uiso 1 1 calc R
C3 C -0.3101(8) 0.4374(6) 0.4219(4) 0.0333(13) Uani 1 1 d .
H3 H -0.4202 0.4044 0.4448 0.040 Uiso 1 1 calc R
C4 C -0.1575(7) 0.3587(6) 0.4482(4) 0.0311(12) Uani 1 1 d .
H4 H -0.1613 0.2707 0.4897 0.037 Uiso 1 1 calc R
C5 C 0.0027(7) 0.4072(5) 0.4144(3) 0.0256(11) Uani 1 1 d .
C6 C 0.1726(8) 0.3245(6) 0.4426(4) 0.0302(12) Uani 1 1 d .
H6A H 0.1463 0.2399 0.4899 0.036 Uiso 1 1 calc R
H6B H 0.2271 0.3778 0.4699 0.036 Uiso 1 1 calc R
C7 C 0.3030(7) 0.2865(5) 0.3639(4) 0.0261(12) Uani 1 1 d .
H7A H 0.4039 0.2201 0.3873 0.031 Uiso 1 1 calc R
H7B H 0.2450 0.2423 0.3321 0.031 Uiso 1 1 calc R
C8 C 0.2154(7) 0.8389(5) 0.2855(3) 0.0274(12) Uani 1 1 d .
C9 C 0.1737(9) 0.9933(6) 0.2630(4) 0.0379(14) Uani 1 1 d .
H9A H 0.0489 1.0204 0.2892 0.045 Uiso 1 1 calc R
H9B H 0.2498 1.0278 0.2917 0.045 Uiso 1 1 calc R
C10 C 0.2013(11) 1.0574(6) 0.1641(5) 0.0561(19) Uani 1 1 d .
H10A H 0.3254 1.0329 0.1381 0.084 Uiso 1 1 calc R
H10B H 0.1722 1.1572 0.1530 0.084 Uiso 1 1 calc R
H10C H 0.1247 1.0249 0.1355 0.084 Uiso 1 1 calc R
C11 C 0.9645(7) 0.4092(5) 0.1778(3) 0.0247(11) Uani 1 1 d .
H11 H 0.9589 0.3258 0.2242 0.030 Uiso 1 1 calc R
C12 C 1.1284(7) 0.4498(6) 0.1409(4) 0.0273(12) Uani 1 1 d .
H12 H 1.2329 0.3959 0.1615 0.033 Uiso 1 1 calc R
C13 C 1.1358(8) 0.5714(6) 0.0728(4) 0.0312(12) Uani 1 1 d .
H13 H 1.2463 0.6020 0.0457 0.037 Uiso 1 1 calc R
C14 C 0.9824(8) 0.6469(5) 0.0452(4) 0.0296(12) Uani 1 1 d .
H14 H 0.9860 0.7307 -0.0009 0.036 Uiso 1 1 calc R
C15 C 0.8206(7) 0.6008(5) 0.0848(3) 0.0210(10) Uani 1 1 d .
C16 C 0.6515(7) 0.6796(5) 0.0545(3) 0.0276(12) Uani 1 1 d .
H16A H 0.6013 0.6236 0.0273 0.033 Uiso 1 1 calc R
H16B H 0.6774 0.7637 0.0065 0.033 Uiso 1 1 calc R
C17 C 0.5144(7) 0.7193(5) 0.1315(4) 0.0279(12) Uani 1 1 d .
H17A H 0.5677 0.7666 0.1635 0.033 Uiso 1 1 calc R
H17B H 0.4138 0.7834 0.1061 0.033 Uiso 1 1 calc R
C18 C 0.6531(7) 0.1918(5) 0.1752(4) 0.0252(11) Uani 1 1 d .
C19 C 0.7121(8) 0.0420(6) 0.1769(4) 0.0343(13) Uani 1 1 d .
H19A H 0.8194 0.0078 0.2058 0.041 Uiso 1 1 calc R
H19B H 0.6179 -0.0108 0.2150 0.041 Uiso 1 1 calc R
C20 C 0.7520(10) 0.0165(7) 0.0840(5) 0.0489(17) Uani 1 1 d .
H20A H 0.6459 0.0488 0.0552 0.073 Uiso 1 1 calc R
H20B H 0.7881 -0.0818 0.0898 0.073 Uiso 1 1 calc R
H20C H 0.8480 0.0659 0.0465 0.073 Uiso 1 1 calc R
O111 O 0.7334(6) 0.0270(4) 0.4084(3) 0.0444(11) Uani 1 1 d .
O222 O 0.4722(7) -0.1347(5) 0.4490(3) 0.0499(12) Uani 1 1 d .

loop_
_atom_site_aniso_label
_atom_site_aniso_U_11
_atom_site_aniso_U_22
_atom_site_aniso_U_33
_atom_site_aniso_U_23
_atom_site_aniso_U_13
_atom_site_aniso_U_12
Cu1 0.0217(4) 0.0188(3) 0.0191(3) -0.0074(2) -0.0019(3) 0.0005(2)
Cu2 0.0226(4) 0.0183(3) 0.0177(3) -0.0065(2) -0.0015(3) 0.0011(2)
O1 0.0105(17) 0.0226(17) 0.0258(18) -0.0057(14) 0.0042(14) -0.0041(13)
O2 0.030(2) 0.0221(18) 0.031(2) -0.0103(15) -0.0079(17) 0.0032(15)
O3 0.043(2) 0.034(2) 0.033(2) -0.0170(17) -0.0133(19) 0.0062(18)
O4 0.0110(17) 0.0222(17) 0.0260(18) -0.0046(14) 0.0070(15) -0.0030(13)
O5 0.028(2) 0.0214(17) 0.0210(18) -0.0055(14) -0.0015(16) 0.0016(14)
O6 0.048(3) 0.030(2) 0.032(2) -0.0100(17) -0.017(2) 0.0030(18)
N1 0.025(2) 0.027(2) 0.017(2) -0.0118(17) -0.0016(18) -0.0001(18)
N2 0.029(2) 0.024(2) 0.017(2) -0.0107(17) -0.0051(18) 0.0043(18)
C1 0.022(3) 0.032(3) 0.026(3) -0.015(2) -0.004(2) 0.002(2)
C2 0.018(3) 0.044(3) 0.032(3) -0.021(2) -0.005(2) 0.001(2)
C3 0.025(3) 0.046(3) 0.032(3) -0.017(3) 0.003(2) -0.009(2)
C4 0.027(3) 0.037(3) 0.027(3) -0.010(2) 0.005(2) -0.010(2)
C5 0.033(3) 0.028(3) 0.017(2) -0.009(2) -0.001(2) -0.005(2)
C6 0.035(3) 0.031(3) 0.021(3) -0.001(2) -0.004(2) -0.005(2)
C7 0.029(3) 0.019(2) 0.025(3) -0.001(2) -0.002(2) -0.002(2)
C8 0.031(3) 0.023(3) 0.024(3) -0.011(2) 0.004(2) 0.004(2)
C9 0.043(4) 0.026(3) 0.046(3) -0.016(3) -0.007(3) 0.001(2)
C10 0.074(5) 0.029(3) 0.053(4) -0.003(3) -0.003(4) 0.002(3)
C11 0.030(3) 0.028(3) 0.017(2) -0.011(2) -0.002(2) -0.002(2)
C12 0.021(3) 0.039(3) 0.026(3) -0.018(2) -0.003(2) 0.001(2)
C13 0.029(3) 0.040(3) 0.029(3) -0.020(2) 0.003(2) -0.007(2)
C14 0.042(3) 0.026(3) 0.021(3) -0.010(2) -0.001(2) -0.005(2)
C15 0.022(3) 0.028(3) 0.017(2) -0.014(2) 0.003(2) -0.007(2)
C16 0.030(3) 0.028(3) 0.020(3) -0.003(2) -0.002(2) -0.001(2)
C17 0.028(3) 0.021(2) 0.028(3) -0.003(2) 0.004(2) -0.001(2)
C18 0.024(3) 0.025(3) 0.027(3) -0.011(2) 0.003(2) -0.004(2)
C19 0.037(3) 0.026(3) 0.042(3) -0.016(2) -0.003(3) -0.001(2)
C20 0.059(5) 0.041(4) 0.051(4) -0.030(3) 0.016(3) -0.017(3)
O111 0.045(3) 0.049(3) 0.035(2) 0.0010(19) -0.014(2) -0.007(2)
O222 0.068(3) 0.053(3) 0.039(2) -0.014(2) -0.014(2) -0.024(2)

loop_
_atom_type_symbol
_atom_type_description
_atom_type_scat_dispersion_real
_atom_type_scat_dispersion_imag
_atom_type_scat_source
C C 0.0033 0.0016 'International Tables Vol C Tables 4.2.6.8 and 6.1.1.4'
H H 0.0000 0.0000 'International Tables Vol C Tables 4.2.6.8 and 6.1.1.4'
N N 0.0061 0.0033 'International Tables Vol C Tables 4.2.6.8 and 6.1.1.4'
O O 0.0106 0.0060 'International Tables Vol C Tables 4.2.6.8 and 6.1.1.4'
Cu Cu 0.3201 1.2651 'International Tables Vol C Tables 4.2.6.8 and 6.1.1.4'

loop_
_geom_angle_atom_site_label_1
_geom_angle_atom_site_label_2
_geom_angle_atom_site_label_3
_geom_angle
O1 Cu1 O4 75.42(14)
O1 Cu1 O2 170.25(15)
O4 Cu1 O2 94.92(15)
O1 Cu1 N1 94.84(16)
O4 Cu1 N1 164.49(16)
O2 Cu1 N1 94.89(17)
O1 Cu1 Cu2 37.91(10)
O4 Cu1 Cu2 37.55(10)
O2 Cu1 Cu2 132.39(12)
N1 Cu1 Cu2 131.98(12)
O4 Cu2 O1 75.77(14)
O4 Cu2 O5 169.62(15)
O1 Cu2 O5 96.76(15)
O4 Cu2 N2 94.31(15)
O1 Cu2 N2 162.69(16)
O5 Cu2 N2 94.65(16)
O4 Cu2 Cu1 37.89(10)
O1 Cu2 Cu1 37.91(10)
O5 Cu2 Cu1 134.45(11)
N2 Cu2 Cu1 130.32(12)
C7 O1 Cu2 130.4(3)
C7 O1 Cu1 125.3(3)
Cu2 O1 Cu1 104.18(16)
C8 O2 Cu1 106.4(3)
C17 O4 Cu2 125.3(3)
C17 O4 Cu1 129.8(3)
Cu2 O4 Cu1 104.56(16)
C18 O5 Cu2 104.1(3)
C5 N1 C1 117.7(5)
C5 N1 Cu1 123.1(4)
C1 N1 Cu1 117.8(4)
C15 N2 C11 118.3(5)
C15 N2 Cu2 122.8(3)
C11 N2 Cu2 118.7(3)
N1 C1 C2 122.8(5)
N1 C1 H1 118.6
C2 C1 H1 118.6
C1 C2 C3 118.8(5)
C1 C2 H2 120.6
C3 C2 H2 120.6
C4 C3 C2 119.3(5)
C4 C3 H3 120.4
C2 C3 H3 120.4
C3 C4 C5 120.1(5)
C3 C4 H4 120.0
C5 C4 H4 120.0
N1 C5 C4 121.2(5)
N1 C5 C6 117.2(5)
C4 C5 C6 121.6(5)
C5 C6 C7 112.6(4)
C5 C6 H6A 109.1
C7 C6 H6A 109.1
C5 C6 H6B 109.1
C7 C6 H6B 109.1
H6A C6 H6B 107.8
O1 C7 C6 110.7(4)
O1 C7 H7A 109.5
C6 C7 H7A 109.5
O1 C7 H7B 109.5
C6 C7 H7B 109.5
H7A C7 H7B 108.1
O3 C8 O2 122.6(5)
O3 C8 C9 120.9(5)
O2 C8 C9 116.5(5)
C10 C9 C8 112.5(5)
C10 C9 H9A 109.1
C8 C9 H9A 109.1
C10 C9 H9B 109.1
C8 C9 H9B 109.1
H9A C9 H9B 107.8
C9 C10 H10A 109.5
C9 C10 H10B 109.5
H10A C10 H10B 109.5
C9 C10 H10C 109.5
H10A C10 H10C 109.5
H10B C10 H10C 109.5
N2 C11 C12 123.1(5)
N2 C11 H11 118.5
C12 C11 H11 118.5
C11 C12 C13 118.2(5)
C11 C12 H12 120.9
C13 C12 H12 120.9
C14 C13 C12 119.3(6)
C14 C13 H13 120.3
C12 C13 H13 120.3
C13 C14 C15 120.1(5)
C13 C14 H14 120.0
C15 C14 H14 120.0
N2 C15 C14 121.1(5)
N2 C15 C16 117.7(5)
C14 C15 C16 121.2(5)
C15 C16 C17 113.1(4)
C15 C16 H16A 109.0
C17 C16 H16A 109.0
C15 C16 H16B 109.0
C17 C16 H16B 109.0
H16A C16 H16B 107.8
O4 C17 C16 110.6(4)
O4 C17 H17A 109.5
C16 C17 H17A 109.5
O4 C17 H17B 109.5
C16 C17 H17B 109.5
H17A C17 H17B 108.1
O6 C18 O5 122.6(5)
O6 C18 C19 121.4(5)
O5 C18 C19 116.0(4)
C20 C19 C18 113.4(5)
C20 C19 H19A 108.9
C18 C19 H19A 108.9
C20 C19 H19B 108.9
C18 C19 H19B 108.9
H19A C19 H19B 107.7
C19 C20 H20A 109.5
C19 C20 H20B 109.5
H20A C20 H20B 109.5
C19 C20 H20C 109.5
H20A C20 H20C 109.5
H20B C20 H20C 109.5

loop_
_geom_bond_atom_site_label_1
_geom_bond_atom_site_label_2
_geom_bond_distance
Cu1 O1 1.917(3)
Cu1 O4 1.919(3)
Cu1 O2 1.941(3)
Cu1 N1 1.969(5)
Cu1 Cu2 3.0245(9)
Cu2 O4 1.904(3)
Cu2 O1 1.917(3)
Cu2 O5 1.948(3)
Cu2 N2 1.980(5)
O1 C7 1.419(6)
O2 C8 1.277(7)
O3 C8 1.242(6)
O4 C17 1.414(6)
O5 C18 1.291(6)
O6 C18 1.231(6)
N1 C5 1.354(7)
N1 C1 1.361(6)
N2 C15 1.348(7)
N2 C11 1.354(7)
C1 C2 1.372(8)
C1 H1 0.9500
C2 C3 1.376(8)
C2 H2 0.9500
C3 C4 1.367(8)
C3 H3 0.9500
C4 C5 1.386(8)
C4 H4 0.9500
C5 C6 1.501(7)
C6 C7 1.507(8)
C6 H6A 0.9900
C6 H6B 0.9900
C7 H7A 0.9900
C7 H7B 0.9900
C8 C9 1.511(7)
C9 C10 1.473(9)
C9 H9A 0.9900
C9 H9B 0.9900
C10 H10A 0.9800
C10 H10B 0.9800
C10 H10C 0.9800
C11 C12 1.384(8)
C11 H11 0.9500
C12 C13 1.387(8)
C12 H12 0.9500
C13 C14 1.369(8)
C13 H13 0.9500
C14 C15 1.397(8)
C14 H14 0.9500
C15 C16 1.496(7)
C16 C17 1.519(7)
C16 H16A 0.9900
C16 H16B 0.9900
C17 H17A 0.9900
C17 H17B 0.9900
C18 C19 1.516(7)
C19 C20 1.501(8)
C19 H19A 0.9900
C19 H19B 0.9900
C20 H20A 0.9800
C20 H20B 0.9800
C20 H20C 0.9800

loop_
_geom_hbond_atom_site_label_D
_geom_hbond_atom_site_label_H
_geom_hbond_atom_site_label_A
_geom_hbond_distance_DH
_geom_hbond_distance_HA
_geom_hbond_distance_DA
_geom_hbond_angle_DHA
_geom_hbond_site_symmetry_A
C2 H2 O3 0.95 2.40 3.325(7) 163.1 1_455
C4 H4 O3 0.95 2.60 3.238(7) 124.9 2_566

loop_
_geom_torsion_atom_site_label_1
_geom_torsion_atom_site_label_2
_geom_torsion_atom_site_label_3
_geom_torsion_atom_site_label_4
_geom_torsion
O1 Cu1 Cu2 O4 176.9(2)
O2 Cu1 Cu2 O4 -4.5(2)
N1 Cu1 Cu2 O4 163.0(2)
O4 Cu1 Cu2 O1 -176.9(2)
O2 Cu1 Cu2 O1 178.5(2)
N1 Cu1 Cu2 O1 -13.9(2)
O1 Cu1 Cu2 O5 7.5(2)
O4 Cu1 Cu2 O5 -169.4(2)
O2 Cu1 Cu2 O5 -173.95(19)
N1 Cu1 Cu2 O5 -6.4(2)
O1 Cu1 Cu2 N2 -161.5(2)
O4 Cu1 Cu2 N2 21.6(2)
O2 Cu1 Cu2 N2 17.1(2)
N1 Cu1 Cu2 N2 -175.4(2)
O4 Cu2 O1 C7 175.6(4)
O5 Cu2 O1 C7 3.0(4)
N2 Cu2 O1 C7 -127.9(5)
Cu1 Cu2 O1 C7 177.6(5)
O4 Cu2 O1 Cu1 -1.94(14)
O5 Cu2 O1 Cu1 -174.61(15)
N2 Cu2 O1 Cu1 54.5(6)
O4 Cu1 O1 C7 -175.8(4)
O2 Cu1 O1 C7 175.9(8)
N1 Cu1 O1 C7 -8.1(4)
Cu2 Cu1 O1 C7 -177.7(5)
O4 Cu1 O1 Cu2 1.93(14)
O2 Cu1 O1 Cu2 -6.4(9)
N1 Cu1 O1 Cu2 169.66(17)
O1 Cu1 O2 C8 -72.9(9)
O4 Cu1 O2 C8 -81.0(3)
N1 Cu1 O2 C8 111.0(3)
Cu2 Cu1 O2 C8 -78.3(3)
O1 Cu2 O4 C17 176.6(4)
O5 Cu2 O4 C17 -138.7(7)
N2 Cu2 O4 C17 11.0(4)
Cu1 Cu2 O4 C17 174.6(5)
O1 Cu2 O4 Cu1 1.94(14)
O5 Cu2 O4 Cu1 46.7(9)
N2 Cu2 O4 Cu1 -163.66(18)
O1 Cu1 O4 C17 -176.2(5)
O2 Cu1 O4 C17 2.4(4)
N1 Cu1 O4 C17 131.4(6)
Cu2 Cu1 O4 C17 -174.3(5)
O1 Cu1 O4 Cu2 -1.95(14)
O2 Cu1 O4 Cu2 176.64(16)
N1 Cu1 O4 Cu2 -54.3(6)
O4 Cu2 O5 C18 58.4(9)
O1 Cu2 O5 C18 101.8(3)
N2 Cu2 O5 C18 -91.3(3)
Cu1 Cu2 O5 C18 97.1(3)
O1 Cu1 N1 C5 16.1(4)
O4 Cu1 N1 C5 66.4(7)
O2 Cu1 N1 C5 -164.6(4)
Cu2 Cu1 N1 C5 24.6(4)
O1 Cu1 N1 C1 -150.2(4)
O4 Cu1 N1 C1 -99.9(6)
O2 Cu1 N1 C1 29.2(4)
Cu2 Cu1 N1 C1 -141.6(3)
O4 Cu2 N2 C15 -23.2(4)
O1 Cu2 N2 C15 -77.3(6)
O5 Cu2 N2 C15 151.5(4)
Cu1 Cu2 N2 C15 -36.3(4)
O4 Cu2 N2 C11 150.9(4)
O1 Cu2 N2 C11 96.8(6)
O5 Cu2 N2 C11 -34.4(4)
Cu1 Cu2 N2 C11 137.8(3)
C5 N1 C1 C2 -1.5(7)
Cu1 N1 C1 C2 165.5(4)
N1 C1 C2 C3 0.0(8)
C1 C2 C3 C4 0.9(8)
C2 C3 C4 C5 -0.2(8)
C1 N1 C5 C4 2.2(7)
Cu1 N1 C5 C4 -164.1(4)
C1 N1 C5 C6 -178.5(4)
Cu1 N1 C5 C6 15.3(6)
C3 C4 C5 N1 -1.4(8)
C3 C4 C5 C6 179.3(5)
N1 C5 C6 C7 -62.6(6)
C4 C5 C6 C7 116.8(6)
Cu2 O1 C7 C6 153.6(3)
Cu1 O1 C7 C6 -29.3(6)
C5 C6 C7 O1 68.3(6)
Cu1 O2 C8 O3 -4.7(6)
Cu1 O2 C8 C9 175.4(4)
O3 C8 C9 C10 129.0(6)
O2 C8 C9 C10 -51.1(8)
C15 N2 C11 C12 0.4(7)
Cu2 N2 C11 C12 -173.9(4)
N2 C11 C12 C13 -0.3(7)
C11 C12 C13 C14 0.4(8)
C12 C13 C14 C15 -0.6(8)
C11 N2 C15 C14 -0.6(7)
Cu2 N2 C15 C14 173.5(4)
C11 N2 C15 C16 178.7(4)
Cu2 N2 C15 C16 -7.1(6)
C13 C14 C15 N2 0.7(7)
C13 C14 C15 C16 -178.6(5)
N2 C15 C16 C17 57.9(6)
C14 C15 C16 C17 -122.7(5)
Cu2 O4 C17 C16 28.6(6)
Cu1 O4 C17 C16 -158.1(3)
C15 C16 C17 O4 -68.3(6)
Cu2 O5 C18 O6 0.3(6)
Cu2 O5 C18 C19 -179.0(4)
O6 C18 C19 C20 25.6(8)
O5 C18 C19 C20 -155.1(5)
